data_2020050
loop_
_publ_author_name
'Weil, Matthias'

_publ_section_title
;
 A linear bridging angle in the pyrovanadate group within the crystal
 structure of Hg~2~V~2~Te~2~O~11~
;
_journal_coeditor_code KY3085
_journal_issue 8
_journal_name_full 'Acta Crystallographica Section C'
_journal_page_first
;
;
_journal_paper_doi 10.1107/S2053229615013406
_journal_volume 71
_journal_year 2015
_chemical_formula_iupac 'Hg2 Te2 V2 O11'
_chemical_formula_structural 'Hg2 V2 Te2 O11'
_chemical_formula_sum 'Hg2 O11 Te2 V2'
_chemical_formula_weight 934.26
_chemical_name_systematic
;
Dimercury(II) divanadium(V) ditellurium(IV) undecaoxide
;
_space_group_crystal_system triclinic
_space_group_IT_number 2
_space_group_name_Hall '-P 1'
_space_group_name_H-M_alt 'P -1'
_symmetry_space_group_name_Hall '-P 1'
_symmetry_space_group_name_H-M 'P -1'
_atom_sites_solution_primary difmap
_audit_creation_method SHELXL-2014/7
_cell_angle_alpha 80.688(6)
_cell_angle_beta 72.990(5)
_cell_angle_gamma 80.080(5)
_cell_formula_units_Z 1
_cell_length_a 5.4000(16)
_cell_length_b 5.6093(17)
_cell_length_c 9.132(3)
_cell_measurement_reflns_used 2088
_cell_measurement_temperature 293(2)
_cell_measurement_theta_max 30.908
_cell_measurement_theta_min 3.713
_cell_volume 258.73(14)
_computing_cell_refinement
;
SAINT (Bruker, 2006)
;
_computing_data_collection
;
SMART (Bruker, 2006)
;
_computing_data_reduction
;
SAINT (Bruker, 2006)
;
_computing_molecular_graphics
;
ATOMS (Dowty, 2006)
;
_computing_publication_material
;
publCIF (Westrip, 2010)
;
_computing_structure_refinement
;
SHELXL2014 (Sheldrick, 2015)
;
_computing_structure_solution
;
SHELXS97 (Sheldrick, 2008)
;
_diffrn_ambient_temperature 293(2)
_diffrn_measured_fraction_theta_full 0.997
_diffrn_measured_fraction_theta_max 0.961
_diffrn_measurement_device_type 'Bruker SMART APEX CCD'
_diffrn_measurement_method \w-scans
_diffrn_radiation_type MoK\a
_diffrn_radiation_wavelength 0.71073
_diffrn_reflns_av_R_equivalents 0.0217
_diffrn_reflns_limit_h_max 7
_diffrn_reflns_limit_h_min -7
_diffrn_reflns_limit_k_max 8
_diffrn_reflns_limit_k_min -7
_diffrn_reflns_limit_l_max 13
_diffrn_reflns_limit_l_min -13
_diffrn_reflns_number 2989
_diffrn_reflns_theta_full 25.242
_diffrn_reflns_theta_max 30.984
_diffrn_reflns_theta_min 3.714
_exptl_absorpt_coefficient_mu 36.902
_exptl_absorpt_correction_T_max 0.199
_exptl_absorpt_correction_T_min 0.113
_exptl_absorpt_correction_type multi-scan
_exptl_absorpt_process_details
;
(<i>SADABS</i>; Bruker, 2006)
;
_exptl_crystal_colour 'light yellow'
_exptl_crystal_density_diffrn 5.996
_exptl_crystal_description block
_exptl_crystal_F_000 398
_exptl_crystal_size_max 0.24
_exptl_crystal_size_mid 0.22
_exptl_crystal_size_min 0.12
_refine_diff_density_max 2.932
_refine_diff_density_min -2.171
_refine_ls_extinction_coef 0.0145(8)
_refine_ls_extinction_expression Fc^*^=kFc[1+0.001xFc^2^\l^3^/sin(2\q)]^-1/4^
_refine_ls_extinction_method
;
SHELXL2014 (Sheldrick, 2015)
;
_refine_ls_goodness_of_fit_ref 1.044
_refine_ls_matrix_type full
_refine_ls_number_parameters 80
_refine_ls_number_reflns 1585
_refine_ls_number_restraints 0
_refine_ls_restrained_S_all 1.044
_refine_ls_R_factor_all 0.0280
_refine_ls_R_factor_gt 0.0269
_refine_ls_shift/su_max 0.001
_refine_ls_shift/su_mean 0.000
_refine_ls_structure_factor_coef Fsqd
_refine_ls_weighting_details 'w=1/[\s^2^(Fo^2^)+(0.0305P)^2^+1.9407P] where P=(Fo^2^+2Fc^2^)/3'
_refine_ls_weighting_scheme calc
_refine_ls_wR_factor_gt 0.0656
_refine_ls_wR_factor_ref 0.0661
_reflns_number_gt 1515
_reflns_number_total 1585
_reflns_threshold_expression I>2\s(I)
_cod_data_source_file ky3085sup1.cf
_cod_data_source_block I
_cod_database_code 2020050
_shelx_space_group_comment
;
The symmetry employed for this shelxl refinement is uniquely defined
by the following loop, which should always be used as a source of
symmetry information in preference to the above space-group names.
They are only intended as comments.
;
_shelx_estimated_absorpt_t_min 0.041
_shelx_estimated_absorpt_t_max 0.096

loop_
_space_group_symop_operation_xyz
'x, y, z'
'-x, -y, -z'

loop_
_atom_site_type_symbol
_atom_site_label
_atom_site_fract_x
_atom_site_fract_y
_atom_site_fract_z
_atom_site_U_iso_or_equiv
_atom_site_adp_type
_atom_site_calc_flag
_atom_site_occupancy
Hg Hg1 0.24109(4) 0.24323(4) 0.97670(3) 0.02060(11) Uani d 1
Te Te1 0.34338(7) -0.19514(7) 0.73176(4) 0.01211(11) Uani d 1
V V1 -0.14173(19) 0.28409(19) 0.65183(12) 0.0144(2) Uani d 1
O O1 -0.2740(11) 0.1080(12) 0.5811(7) 0.0325(12) Uani d 1
O O2 0.0000 0.5000 0.5000 0.040(2) Uani d 1
O O3 0.0888(9) 0.1032(9) 0.7452(6) 0.0209(9) Uani d 1
O O4 -0.3837(9) 0.4327(9) 0.7812(6) 0.0221(9) Uani d 1
O O5 0.4249(9) -0.1130(8) 0.9002(5) 0.0190(9) Uani d 1
O O6 -0.0847(8) 0.3909(9) 1.1581(6) 0.0200(9) Uani d 1

loop_
_atom_site_aniso_label
_atom_site_aniso_U_11
_atom_site_aniso_U_22
_atom_site_aniso_U_33
_atom_site_aniso_U_12
_atom_site_aniso_U_13
_atom_site_aniso_U_23
Hg1 0.01871(14) 0.01744(15) 0.02144(15) 0.00835(9) -0.00440(9) -0.00370(9)
Te1 0.01300(17) 0.01220(19) 0.01056(17) 0.00144(13) -0.00373(13) -0.00199(13)
V1 0.0121(4) 0.0146(5) 0.0123(4) 0.0030(4) -0.0018(3) 0.0026(4)
O1 0.028(2) 0.043(3) 0.029(3) -0.003(2) -0.011(2) -0.010(3)
O2 0.039(4) 0.031(4) 0.029(4) 0.003(4) 0.007(4) 0.016(3)
O3 0.020(2) 0.018(2) 0.024(2) 0.0090(17) -0.0109(18) -0.0039(18)
O4 0.0165(19) 0.024(2) 0.021(2) 0.0041(18) -0.0018(17) -0.0021(19)
O5 0.024(2) 0.018(2) 0.019(2) 0.0064(17) -0.0151(18) -0.0085(17)
O6 0.0133(18) 0.018(2) 0.025(2) 0.0000(16) 0.0007(17) -0.0051(18)

loop_
_atom_type_symbol
_atom_type_description
_atom_type_scat_dispersion_real
_atom_type_scat_dispersion_imag
_atom_type_scat_source
O O 0.0106 0.0060 'International Tables Vol C Tables 4.2.6.8 and 6.1.1.4'
V V 0.3005 0.5294 'International Tables Vol C Tables 4.2.6.8 and 6.1.1.4'
Te Te -0.5308 1.6751 'International Tables Vol C Tables 4.2.6.8 and 6.1.1.4'
Hg Hg -2.3894 9.2266 'International Tables Vol C Tables 4.2.6.8 and 6.1.1.4'

loop_
_geom_angle_atom_site_label_1
_geom_angle_atom_site_label_2
_geom_angle_atom_site_label_3
_geom_angle_site_symmetry_1
_geom_angle_site_symmetry_3
_geom_angle
O6 Hg1 O5 . . 138.66(19)
O6 Hg1 O5 . 2_657 103.38(17)
O5 Hg1 O5 . 2_657 74.30(17)
O6 Hg1 O6 . 2_567 78.7(2)
O5 Hg1 O6 . 2_567 131.49(17)
O5 Hg1 O6 2_657 2_567 136.92(17)
O6 Hg1 O4 . 1_655 132.33(18)
O5 Hg1 O4 . 1_655 88.53(18)
O5 Hg1 O4 2_657 1_655 79.60(17)
O6 Hg1 O4 2_567 1_655 69.22(15)
O6 Hg1 O3 . . 113.52(16)
O5 Hg1 O3 . . 63.37(14)
O5 Hg1 O3 2_657 . 136.85(14)
O6 Hg1 O3 2_567 . 74.12(16)
O4 Hg1 O3 1_655 . 90.92(16)
O6 Hg1 O3 . 2_557 58.05(15)
O5 Hg1 O3 . 2_557 80.87(16)
O5 Hg1 O3 2_657 2_557 84.05(15)
O6 Hg1 O3 2_567 2_557 128.12(13)
O4 Hg1 O3 1_655 2_557 162.44(13)
O3 Hg1 O3 . 2_557 96.70(13)
O6 Hg1 O4 . 2_567 62.79(15)
O5 Hg1 O4 . 2_567 129.99(13)
O5 Hg1 O4 2_657 2_567 55.69(13)
O6 Hg1 O4 2_567 2_567 90.62(15)
O4 Hg1 O4 1_655 2_567 82.77(15)
O3 Hg1 O4 . 2_567 164.72(13)
O3 Hg1 O4 2_557 2_567 93.32(12)
O5 Te1 O6 . 2_557 97.7(2)
O5 Te1 O3 . . 86.95(19)
O6 Te1 O3 2_557 . 92.2(2)
O5 Te1 O4 . 1_645 82.59(19)
O6 Te1 O4 2_557 1_645 80.53(18)
O3 Te1 O4 . 1_645 166.31(19)
O5 Te1 Hg1 . . 34.69(14)
O1 V1 O4 . . 107.3(3)
O1 V1 O2 . . 108.0(2)
O4 V1 O2 . . 108.63(19)
O1 V1 O3 . . 109.5(3)
O4 V1 O3 . . 110.0(2)
O2 V1 O3 . . 113.25(18)
O1 V1 O6 . 2_567 172.3(2)
O4 V1 O6 . 2_567 67.99(19)
O2 V1 O6 . 2_567 79.56(10)
O3 V1 O6 . 2_567 67.79(18)
O1 V1 O1 . 2_556 63.7(3)
O4 V1 O1 . 2_556 168.6(2)
O2 V1 O1 . 2_556 81.61(12)
O3 V1 O1 . 2_556 68.90(18)
O6 V1 O1 2_567 2_556 120.07(12)
V1 O2 V1 2_566 . 180.0
V1 O3 Te1 . . 142.3(3)
V1 O3 Hg1 . . 124.5(2)
Te1 O3 Hg1 . . 92.76(16)
V1 O3 Hg1 . 2_557 106.2(2)
Te1 O3 Hg1 . 2_557 81.09(16)
Hg1 O3 Hg1 . 2_557 83.30(13)
V1 O4 Te1 . 1_465 127.3(3)
V1 O4 Hg1 . 1_455 125.4(3)
Te1 O4 Hg1 1_465 1_455 93.00(15)
V1 O4 Hg1 . 2_567 120.3(2)
Te1 O4 Hg1 1_465 2_567 82.72(14)
Hg1 O4 Hg1 1_455 2_567 97.23(15)
V1 O4 Hg1 . 2_557 76.76(17)
Te1 O4 Hg1 1_465 2_557 152.87(17)
Hg1 O4 Hg1 1_455 2_557 60.22(10)
Hg1 O4 Hg1 2_567 2_557 95.65(11)
Te1 O5 Hg1 . . 116.5(2)
Te1 O5 Hg1 . 2_657 135.7(2)
Hg1 O5 Hg1 . 2_657 105.70(17)
Te1 O5 V1 . 1_655 90.59(18)
Hg1 O5 V1 . 1_655 78.01(14)
Hg1 O5 V1 2_657 1_655 85.28(14)
Te1 O5 Hg1 . 2_557 71.75(14)
Hg1 O5 Hg1 . 2_557 82.74(13)
Hg1 O5 Hg1 2_657 2_557 128.90(18)
V1 O5 Hg1 1_655 2_557 144.51(13)
Te1 O5 Hg1 . 1_545 68.66(14)
Hg1 O5 Hg1 . 1_545 136.30(19)
Hg1 O5 Hg1 2_657 1_545 90.39(14)
V1 O5 Hg1 1_655 1_545 144.81(14)
Hg1 O5 Hg1 2_557 1_545 56.66(7)
Te1 O5 V1 . 2_557 131.7(2)
Hg1 O5 V1 . 2_557 77.96(13)
Hg1 O5 V1 2_657 2_557 68.26(11)
V1 O5 V1 1_655 2_557 137.41(12)
Hg1 O5 V1 2_557 2_557 64.52(8)
Hg1 O5 V1 1_545 2_557 70.75(9)
Te1 O6 Hg1 2_557 . 119.1(2)
Te1 O6 Hg1 2_557 2_567 114.4(2)
Hg1 O6 Hg1 . 2_567 101.3(2)
Te1 O6 V1 2_557 2_567 119.0(2)
Hg1 O6 V1 . 2_567 108.47(16)
Hg1 O6 V1 2_567 2_567 89.41(14)
Te1 O6 V1 2_557 2_557 61.66(13)
Hg1 O6 V1 . 2_557 75.75(13)
Hg1 O6 V1 2_567 2_557 171.44(19)
V1 O6 V1 2_567 2_557 99.15(12)

loop_
_geom_bond_atom_site_label_1
_geom_bond_atom_site_label_2
_geom_bond_site_symmetry_2
_geom_bond_distance
_geom_bond_publ_flag
Hg1 O6 . 2.182(5) y
Hg1 O5 . 2.197(4) y
Hg1 O5 2_657 2.349(4) y
Hg1 O6 2_567 2.374(5) y
Hg1 O4 1_655 2.537(5) y
Hg1 O3 . 2.746(5) y
Hg1 O3 2_557 3.217(5) ?
Hg1 O4 2_567 3.400(5) ?
Te1 O5 . 1.862(4) y
Te1 O6 2_557 1.876(5) y
Te1 O3 . 1.970(4) y
Te1 O4 1_645 2.400(5) y
V1 O1 . 1.620(6) y
V1 O4 . 1.685(5) y
V1 O2 . 1.7692(11) y
V1 O3 . 1.792(4) y
V1 O6 2_567 3.296(5) ?
V1 O1 2_556 3.379(6) ?

_cod_database_fobs_code 2020050
